data_8100252
loop_
_publ_author_name
'Leroi, Corinne'
'Ciufolini, Marco A.'
'Perrin, Monique'
'Grosvallet, Laurent'

_publ_section_title
;
Crystal structure of ((1R)-1,2-((4S)-4-benzyl-2-oxo-oxazolidine-3-
yl)-(1S)-1-methyl-2-oxo-ethoxy]-tert-butyl-amino-2,2-dimethyl-propyl)-
phosphonic acid diethylester, C~26~H~43~N~2~O~7~P
;
_journal_issue 1
_journal_name_full 'Zeitschrift f\"ur Kristallographie - New Crystal Structures'
_journal_page_first 39
_journal_page_last 40
_journal_volume 218
_journal_year 2003
_chemical_formula_moiety 'C26 H43 N2 O7 P'
_chemical_formula_structural 'C26 H43 N2 O7 P'
_chemical_formula_sum 'C26 H43 N2 O7 P'
_chemical_formula_weight 526.59
_chemical_melting_point 433
_chemical_name_common 'PEP SG1'
_space_group_IT_number 4
_symmetry_cell_setting monoclinic
_symmetry_space_group_name_Hall 'P 2yb'
_symmetry_space_group_name_H-M 'P 1 21 1'
_cell_angle_alpha 90.00
_cell_angle_beta 97.09(3)
_cell_angle_gamma 90.00
_cell_formula_units_Z 2
_cell_length_a 8.3109(17)
_cell_length_b 10.888(2)
_cell_length_c 15.665(3)
_cell_measurement_temperature 173(2)
_cell_volume 1406.7(5)
_diffrn_ambient_temperature 173(2)
_exptl_crystal_density_diffrn 1.243
_cod_depositor_comments
;
The following automatic conversions were performed:

'_chemical_melting_point' value '433 K' was changed to '433' - the
value should be numeric and without a unit designator.

Automatic conversion script
Id: cif_fix_values 1646 2011-03-28 12:23:43Z adriana 
;
_cod_original_sg_symbol_H-M 'P 21'
_cod_original_formula_sum 'C26 H43 N2 O7 P1'
_cod_database_code 8100252

loop_
_symmetry_equiv_pos_as_xyz
'x, y, z'
'-x, y+1/2, -z'

loop_
_atom_site_label
_atom_site_type_symbol
_atom_site_fract_x
_atom_site_fract_y
_atom_site_fract_z
_atom_site_U_iso_or_equiv
_atom_site_adp_type
_atom_site_occupancy
_atom_site_symmetry_multiplicity
_atom_site_Wyckoff_symbol
_atom_site_calc_flag
_atom_site_refinement_flags
_atom_site_disorder_assembly
_atom_site_disorder_group
P1 P 0.22855(8) 0.63736(7) 0.60908(4) 0.0242(2) Uani 1 2 a d . . .
N1 N 0.4327(3) 0.7540(2) 0.89806(16) 0.0235(5) Uani 1 2 a d . . .
O4 O 0.0837(2) 0.66398(18) 0.75390(12) 0.0215(4) Uani 1 2 a d . . .
O3 O 0.2089(3) 0.8566(2) 0.84239(16) 0.0337(5) Uani 1 2 a d . . .
O6 O 0.1300(3) 0.7594(2) 0.58746(15) 0.0309(5) Uani 1 2 a d . . .
O2 O 0.4885(3) 0.5448(2) 0.91802(14) 0.0279(5) Uani 1 2 a d . . .
C12 C 0.1933(3) 0.6370(3) 0.82949(17) 0.0226(5) Uani 1 2 a d . . .
H12 H 0.2765 0.5767 0.8148 0.027 Uiso 1 2 a calc R . .
O1 O 0.6628(3) 0.6892(2) 0.97243(14) 0.0293(5) Uani 1 2 a d . . .
C10 C 0.5221(3) 0.6516(3) 0.92725(17) 0.0232(6) Uani 1 2 a d . . .
O5 O 0.3830(3) 0.6535(3) 0.66352(15) 0.0389(6) Uani 1 2 a d . . .
N2 N 0.0087(3) 0.5504(2) 0.71683(14) 0.0201(5) Uani 1 2 a d . . .
C11 C 0.2750(4) 0.7580(3) 0.85538(18) 0.0249(6) Uani 1 2 a d . . .
C16 C 0.1813(4) 0.3856(3) 0.65690(19) 0.0256(6) Uani 1 2 a d . . .
C8 C 0.5236(4) 0.8686(3) 0.91705(18) 0.0240(6) Uani 1 2 a d . . .
H8 H 0.4561 0.9297 0.9444 0.029 Uiso 1 2 a calc R . .
C18 C 0.3573(4) 0.6450(4) 0.4643(2) 0.0385(8) Uani 1 2 a d . . .
H18A H 0.4689 0.6268 0.4911 0.046 Uiso 1 2 a calc R . .
H18B H 0.3430 0.7352 0.4618 0.046 Uiso 1 2 a calc R . .
C15 C 0.0946(3) 0.5152(3) 0.64185(18) 0.0214(6) Uani 1 2 a d . . .
H15 H 0.0080 0.5037 0.5922 0.026 Uiso 1 2 a calc R . .
C7 C 0.5804(4) 0.9227(3) 0.8353(2) 0.0295(7) Uani 1 2 a d . . .
H7A H 0.6442 0.8601 0.8083 0.035 Uiso 1 2 a calc R . .
H7B H 0.4845 0.9434 0.7939 0.035 Uiso 1 2 a calc R . .
C141 C -0.2363(4) 0.6115(4) 0.7791(2) 0.0334(8) Uani 1 2 a d . . .
H14A H -0.2175 0.5419 0.8188 0.050 Uiso 1 2 a calc R . .
H14B H -0.3530 0.6275 0.7673 0.050 Uiso 1 2 a calc R . .
H14C H -0.1814 0.6845 0.8051 0.050 Uiso 1 2 a calc R . .
C14 C -0.1699(3) 0.5815(3) 0.69569(18) 0.0236(6) Uani 1 2 a d . . .
C9 C 0.6631(4) 0.8220(3) 0.9828(2) 0.0330(7) Uani 1 2 a d . . .
H9A H 0.7679 0.8572 0.9709 0.040 Uiso 1 2 a calc R . .
H9B H 0.6446 0.8446 1.0420 0.040 Uiso 1 2 a calc R . .
C6 C 0.6826(4) 1.0364(3) 0.85376(18) 0.0257(6) Uani 1 2 a d . . .
O7 O 0.2404(3) 0.5903(2) 0.51420(14) 0.0339(5) Uani 1 2 a d . . .
C160 C 0.0520(4) 0.2884(4) 0.6660(3) 0.0403(9) Uani 1 2 a d . . .
H16A H 0.1039 0.2082 0.6770 0.060 Uiso 1 2 a calc R . .
H16B H -0.0235 0.2847 0.6128 0.060 Uiso 1 2 a calc R . .
H16C H -0.0076 0.3101 0.7141 0.060 Uiso 1 2 a calc R . .
C161 C 0.2680(4) 0.3471(4) 0.5796(2) 0.0357(8) Uani 1 2 a d . . .
H16D H 0.3649 0.3978 0.5778 0.054 Uiso 1 2 a calc R . .
H16E H 0.1945 0.3584 0.5262 0.054 Uiso 1 2 a calc R . .
H16F H 0.2996 0.2605 0.5854 0.054 Uiso 1 2 a calc R . .
C1 C 0.6120(4) 1.1481(3) 0.8696(2) 0.0329(7) Uani 1 2 a d . . .
H1 H 0.4977 1.1530 0.8687 0.039 Uiso 1 2 a calc R . .
C140 C -0.2609(4) 0.4680(4) 0.6575(2) 0.0349(8) Uani 1 2 a d . . .
H14D H -0.2185 0.4443 0.6042 0.052 Uiso 1 2 a calc R . .
H14E H -0.3767 0.4870 0.6451 0.052 Uiso 1 2 a calc R . .
H14F H -0.2456 0.4001 0.6988 0.052 Uiso 1 2 a calc R . .
C5 C 0.8511(4) 1.0316(4) 0.8550(2) 0.0365(8) Uani 1 2 a d . . .
H5 H 0.9016 0.9560 0.8438 0.044 Uiso 1 2 a calc R . .
C142 C -0.2028(4) 0.6894(4) 0.6338(2) 0.0360(8) Uani 1 2 a d . . .
H14G H -0.1489 0.7630 0.6594 0.054 Uiso 1 2 a calc R . .
H14H H -0.3199 0.7040 0.6227 0.054 Uiso 1 2 a calc R . .
H14I H -0.1608 0.6704 0.5795 0.054 Uiso 1 2 a calc R . .
C162 C 0.3050(5) 0.3796(4) 0.7377(2) 0.0383(8) Uani 1 2 a d . . .
H16G H 0.2509 0.3975 0.7884 0.057 Uiso 1 2 a calc R . .
H16H H 0.3908 0.4402 0.7333 0.057 Uiso 1 2 a calc R . .
H16I H 0.3526 0.2971 0.7431 0.057 Uiso 1 2 a calc R . .
C13 C 0.1110(4) 0.5874(3) 0.9038(2) 0.0328(7) Uani 1 2 a d . . .
H13A H 0.0298 0.6465 0.9184 0.049 Uiso 1 2 a calc R . .
H13B H 0.1922 0.5746 0.9539 0.049 Uiso 1 2 a calc R . .
H13C H 0.0579 0.5092 0.8870 0.049 Uiso 1 2 a calc R . .
C4 C 0.9446(5) 1.1348(5) 0.8722(3) 0.0508(10) Uani 1 2 a d . . .
H4 H 1.0589 1.1303 0.8728 0.061 Uiso 1 2 a calc R . .
C2 C 0.7053(6) 1.2532(4) 0.8867(3) 0.0482(10) Uani 1 2 a d . . .
H2 H 0.6555 1.3294 0.8971 0.058 Uiso 1 2 a calc R . .
C180 C 0.3293(6) 0.5913(5) 0.3754(2) 0.0557(12) Uani 1 2 a d . . .
H18C H 0.3490 0.5025 0.3784 0.084 Uiso 1 2 a calc R . .
H18D H 0.4036 0.6295 0.3393 0.084 Uiso 1 2 a calc R . .
H18E H 0.2171 0.6067 0.3505 0.084 Uiso 1 2 a calc R . .
C17 C 0.1544(7) 0.8724(4) 0.6357(3) 0.0608(14) Uani 1 2 a d . . .
H17A H 0.0475 0.9117 0.6378 0.073 Uiso 1 2 a calc R . .
H17B H 0.1991 0.8520 0.6956 0.073 Uiso 1 2 a calc R . .
C3 C 0.8722(6) 1.2451(5) 0.8884(3) 0.0572(13) Uani 1 2 a d . . .
H3 H 0.9373 1.3160 0.9010 0.069 Uiso 1 2 a calc R . .
C170 C 0.2565(12) 0.9571(6) 0.6038(4) 0.113(3) Uani 1 2 a d . . .
H17C H 0.3599 0.9175 0.5966 0.170 Uiso 1 2 a calc R . .
H17D H 0.2759 1.0258 0.6442 0.170 Uiso 1 2 a calc R . .
H17E H 0.2059 0.9877 0.5480 0.170 Uiso 1 2 a calc R . .

loop_
_atom_site_aniso_label
_atom_site_aniso_U_11
_atom_site_aniso_U_22
_atom_site_aniso_U_33
_atom_site_aniso_U_23
_atom_site_aniso_U_13
_atom_site_aniso_U_12
P1 0.0201(3) 0.0315(5) 0.0214(3) 0.0013(3) 0.0040(2) -0.0034(3)
N1 0.0268(12) 0.0205(14) 0.0221(12) -0.0010(9) -0.0007(9) -0.0012(10)
O4 0.0239(9) 0.0219(12) 0.0179(9) -0.0004(7) -0.0007(7) -0.0029(8)
O3 0.0305(11) 0.0239(13) 0.0434(13) -0.0092(10) -0.0082(10) 0.0052(9)
O6 0.0358(12) 0.0273(14) 0.0306(12) 0.0004(9) 0.0078(9) -0.0024(9)
O2 0.0347(11) 0.0214(13) 0.0269(11) 0.0008(9) 0.0006(9) -0.0001(9)
C12 0.0232(12) 0.0263(15) 0.0177(12) -0.0007(12) -0.0002(9) -0.0027(12)
O1 0.0281(11) 0.0297(13) 0.0279(11) 0.0002(9) -0.0055(9) -0.0009(9)
C10 0.0247(13) 0.0268(19) 0.0181(12) -0.0008(12) 0.0031(10) -0.0023(12)
O5 0.0238(10) 0.0549(17) 0.0365(12) 0.0110(12) -0.0023(9) -0.0125(11)
N2 0.0181(11) 0.0230(13) 0.0197(11) -0.0044(9) 0.0036(9) -0.0041(9)
C11 0.0245(14) 0.0293(19) 0.0207(14) -0.0038(12) 0.0017(11) -0.0012(12)
C16 0.0290(15) 0.0257(17) 0.0222(14) -0.0043(12) 0.0036(11) 0.0001(12)
C8 0.0272(14) 0.0212(16) 0.0224(14) -0.0030(11) -0.0020(11) -0.0041(11)
C18 0.0346(16) 0.053(2) 0.0311(16) 0.0083(17) 0.0154(13) 0.0004(17)
C15 0.0203(13) 0.0256(17) 0.0182(13) -0.0051(11) 0.0022(10) -0.0020(11)
C7 0.0356(17) 0.0303(19) 0.0221(15) -0.0021(12) 0.0013(12) -0.0030(13)
C141 0.0242(14) 0.047(2) 0.0300(15) -0.0025(14) 0.0065(12) 0.0071(13)
C14 0.0162(12) 0.0299(17) 0.0243(14) -0.0016(12) 0.0015(10) -0.0029(11)
C9 0.0342(17) 0.030(2) 0.0326(17) 0.0025(13) -0.0074(13) -0.0068(13)
C6 0.0313(15) 0.0259(17) 0.0197(14) 0.0045(11) 0.0025(11) -0.0045(12)
O7 0.0406(12) 0.0376(14) 0.0263(11) -0.0002(9) 0.0159(9) -0.0061(10)
C160 0.0393(19) 0.027(2) 0.056(2) 0.0026(16) 0.0121(17) -0.0022(14)
C161 0.0385(17) 0.036(2) 0.0347(17) -0.0078(14) 0.0105(14) 0.0041(14)
C1 0.0424(17) 0.0272(18) 0.0287(15) 0.0025(14) 0.0030(12) -0.0034(15)
C140 0.0210(15) 0.043(2) 0.0408(18) -0.0075(15) 0.0029(13) -0.0088(13)
C5 0.0332(17) 0.042(2) 0.0347(18) 0.0072(15) 0.0061(13) -0.0017(15)
C142 0.0200(14) 0.046(2) 0.0410(19) 0.0114(15) -0.0015(13) 0.0027(13)
C162 0.046(2) 0.034(2) 0.0321(17) -0.0032(14) -0.0036(15) 0.0142(15)
C13 0.0348(16) 0.041(2) 0.0219(15) 0.0027(13) 0.0020(12) -0.0079(14)
C4 0.0387(18) 0.066(3) 0.046(2) 0.013(2) 0.0015(15) -0.020(2)
C2 0.076(3) 0.026(2) 0.042(2) 0.0059(16) 0.0052(19) -0.0083(19)
C180 0.060(2) 0.080(3) 0.0308(19) 0.0018(19) 0.0209(18) 0.012(2)
C17 0.105(4) 0.030(2) 0.054(3) -0.0091(18) 0.038(3) -0.014(2)
C3 0.076(3) 0.049(3) 0.046(2) 0.0068(19) 0.002(2) -0.037(2)
C170 0.211(9) 0.057(4) 0.086(4) -0.032(3) 0.074(5) -0.080(5)

loop_
_geom_bond_atom_site_label_1
_geom_bond_atom_site_label_2
_geom_bond_distance
_geom_bond_site_symmetry_2
_geom_bond_publ_flag
P1 O5 1.462(2) . ?
P1 O6 1.575(3) . ?
P1 O7 1.587(2) . ?
P1 C15 1.847(3) . ?
N1 C10 1.386(4) . ?
N1 C11 1.396(4) . ?
N1 C8 1.470(4) . ?
O4 C12 1.432(3) . ?
O4 N2 1.472(3) . ?
O3 C11 1.212(4) . ?
O6 C17 1.446(5) . ?
O2 C10 1.200(4) . ?
C12 C11 1.514(5) . ?
C12 C13 1.520(4) . ?
O1 C10 1.354(4) . ?
O1 C9 1.454(5) . ?
N2 C15 1.498(4) . ?
N2 C14 1.519(3) . ?
C16 C160 1.528(5) . ?
C16 C162 1.530(5) . ?
C16 C161 1.542(4) . ?
C16 C15 1.589(4) . ?
C8 C7 1.536(4) . ?
C8 C9 1.539(4) . ?
C18 O7 1.448(4) . ?
C18 C180 1.502(6) . ?
C7 C6 1.508(5) . ?
C141 C14 1.515(4) . ?
C14 C142 1.527(5) . ?
C14 C140 1.531(4) . ?
C6 C1 1.386(5) . ?
C6 C5 1.399(5) . ?
C1 C2 1.389(6) . ?
C5 C4 1.374(6) . ?
C4 C3 1.381(8) . ?
C2 C3 1.387(7) . ?
C17 C170 1.387(7) . ?

loop_
_cod_related_entry_id
_cod_related_entry_database
_cod_related_entry_code
1 ChemSpider 21183721
